data_4342093
loop_
_publ_author_name
'Duan, Jingui'
'Higuchi, Masakazu'
'Kitagawa, Susumu'

_publ_section_title
;
 Predesign and systematic synthesis of 11 highly porous coordination
 polymers with unprecedented topology.
;
_journal_issue 4
_journal_name_full 'Inorganic chemistry'
_journal_page_first 1645
_journal_page_last 1649
_journal_paper_doi 10.1021/ic502643m
_journal_volume 54
_journal_year 2015
_chemical_formula_sum 'C38 H25 N O15 Zn4'
_chemical_formula_weight 997.07
_chemical_name_systematic
; 
 ? 
;
_space_group_IT_number 14
_symmetry_cell_setting monoclinic
_symmetry_space_group_name_Hall '-P 2yn'
_symmetry_space_group_name_H-M 'P 1 21/n 1'
_atom_sites_solution_hydrogens geom
_atom_sites_solution_primary direct
_atom_sites_solution_secondary difmap
_audit_creation_method SHELXL-97
_cell_angle_alpha 90.00
_cell_angle_beta 93.91(3)
_cell_angle_gamma 90.00
_cell_formula_units_Z 4
_cell_length_a 10.364(2)
_cell_length_b 26.746(5)
_cell_length_c 27.804(6)
_cell_measurement_temperature 223(2)
_cell_volume 7689(3)
_computing_structure_refinement 'SHELXL-97 (Sheldrick, 1997)'
_computing_structure_solution 'SHELXS-97 (Sheldrick, 1990)'
_diffrn_ambient_temperature 223(2)
_diffrn_measured_fraction_theta_full 0.998
_diffrn_measured_fraction_theta_max 0.998
_diffrn_radiation_monochromator graphite
_diffrn_radiation_source 'fine-focus sealed tube'
_diffrn_radiation_type MoK\a
_diffrn_radiation_wavelength 0.71073
_diffrn_reflns_av_R_equivalents 0.0933
_diffrn_reflns_av_sigmaI/netI 0.1008
_diffrn_reflns_limit_h_max 12
_diffrn_reflns_limit_h_min -9
_diffrn_reflns_limit_k_max 32
_diffrn_reflns_limit_k_min -32
_diffrn_reflns_limit_l_max 33
_diffrn_reflns_limit_l_min -29
_diffrn_reflns_number 52231
_diffrn_reflns_theta_full 25.50
_diffrn_reflns_theta_max 25.50
_diffrn_reflns_theta_min 1.47
_exptl_absorpt_coefficient_mu 1.269
_exptl_absorpt_correction_T_max 0.8943
_exptl_absorpt_correction_T_min 0.8730
_exptl_absorpt_correction_type multi-scan
_exptl_crystal_density_diffrn 0.861
_exptl_crystal_density_method 'not measured'
_exptl_crystal_F_000 2000
_exptl_crystal_size_max 0.11
_exptl_crystal_size_mid 0.11
_exptl_crystal_size_min 0.09
_platon_squeeze_details
;
;
_refine_diff_density_max 1.010
_refine_diff_density_min -0.802
_refine_diff_density_rms 0.152
_refine_ls_extinction_coef 0.00026(7)
_refine_ls_extinction_expression Fc^*^=kFc[1+0.001xFc^2^\l^3^/sin(2\q)]^-1/4^
_refine_ls_extinction_method SHELXL
_refine_ls_goodness_of_fit_ref 1.002
_refine_ls_hydrogen_treatment constor
_refine_ls_matrix_type full
_refine_ls_number_parameters 517
_refine_ls_number_reflns 14295
_refine_ls_number_restraints 522
_refine_ls_restrained_S_all 1.002
_refine_ls_R_factor_all 0.0953
_refine_ls_R_factor_gt 0.0693
_refine_ls_shift/su_max 0.000
_refine_ls_shift/su_mean 0.000
_refine_ls_structure_factor_coef Fsqd
_refine_ls_weighting_details 'calc w=1/[\s^2^(Fo^2^)+(0.0999P)^2^+0.0000P] where P=(Fo^2^+2Fc^2^)/3'
_refine_ls_weighting_scheme calc
_refine_ls_wR_factor_gt 0.1926
_refine_ls_wR_factor_ref 0.2049
_reflns_number_gt 9004
_reflns_number_total 14295
_reflns_threshold_expression >2sigma(I)
_cod_data_source_file ic502643m_si_005.cif
_cod_data_source_block Ic
_cod_depositor_comments 'Adding full bibliography for 4342086--4342096.cif.'
_cod_original_sg_symbol_Hall -P2yn
_cod_original_sg_symbol_H-M P21/n
_cod_database_code 4342093

loop_
_symmetry_equiv_pos_as_xyz
'x, y, z'
'-x+1/2, y+1/2, -z+1/2'
'-x, -y, -z'
'x-1/2, -y-1/2, z-1/2'

loop_
_atom_site_label
_atom_site_type_symbol
_atom_site_fract_x
_atom_site_fract_y
_atom_site_fract_z
_atom_site_U_iso_or_equiv
_atom_site_adp_type
_atom_site_occupancy
_atom_site_symmetry_multiplicity
_atom_site_calc_flag
_atom_site_refinement_flags
C1 C 0.9636(7) 0.3710(3) 0.0715(3) 0.0556(18) Uani 1 1 d U
C2 C 0.9703(7) 0.4169(3) 0.0379(3) 0.064(2) Uani 1 1 d U
C3 C 0.9556(10) 0.4083(4) -0.0124(4) 0.094(3) Uani 1 1 d U
H3 H 0.9373 0.3758 -0.0240 0.113 Uiso 1 1 calc R
C4 C 0.9916(8) 0.4620(3) 0.0560(3) 0.071(2) Uani 1 1 d U
H4 H 0.9967 0.4669 0.0895 0.085 Uiso 1 1 calc R
C5 C 1.0071(8) 0.5040(3) 0.0238(3) 0.066(2) Uani 1 1 d U
C6 C 1.0322(11) 0.5527(4) 0.0448(4) 0.099(3) Uani 1 1 d U
H6 H 1.0399 0.5577 0.0783 0.118 Uiso 1 1 calc R
C7 C 1.2451(6) 0.3358(2) 0.2064(2) 0.0337(13) Uani 1 1 d U
C8 C 1.3673(5) 0.3633(2) 0.2152(2) 0.0359(14) Uani 1 1 d U
C9 C 1.4856(5) 0.3403(2) 0.2066(2) 0.0373(14) Uani 1 1 d U
H9 H 1.4869 0.3067 0.1968 0.045 Uiso 1 1 calc R
C10 C 1.5985(5) 0.3665(2) 0.2125(2) 0.0389(15) Uani 1 1 d U
C11 C 1.5994(6) 0.4153(2) 0.2280(2) 0.0404(15) Uani 1 1 d U
H11 H 1.6782 0.4328 0.2319 0.049 Uiso 1 1 calc R
C12 C 1.4846(6) 0.4392(2) 0.2380(3) 0.0448(16) Uani 1 1 d U
C13 C 1.3692(6) 0.4125(2) 0.2307(3) 0.0459(17) Uani 1 1 d U
H13 H 1.2908 0.4283 0.2366 0.055 Uiso 1 1 calc R
C14 C 1.7215(6) 0.3412(2) 0.1979(2) 0.0373(14) Uani 1 1 d U
C15 C 1.4868(6) 0.4918(2) 0.2552(3) 0.0462(17) Uani 1 1 d U
C16 C 1.5908(7) 0.5129(3) 0.2804(3) 0.058(2) Uani 1 1 d U
H16 H 1.6646 0.4931 0.2874 0.069 Uiso 1 1 calc R
C17 C 1.5923(7) 0.5613(3) 0.2960(3) 0.0537(19) Uani 1 1 d U
H17 H 1.6659 0.5739 0.3136 0.064 Uiso 1 1 calc R
C18 C 1.4845(6) 0.5927(2) 0.2858(2) 0.0414(15) Uani 1 1 d U
C19 C 1.3784(7) 0.5730(3) 0.2592(3) 0.059(2) Uani 1 1 d U
H19 H 1.3063 0.5934 0.2511 0.071 Uiso 1 1 calc R
C20 C 1.3779(6) 0.5231(3) 0.2443(3) 0.058(2) Uani 1 1 d U
H20 H 1.3045 0.5100 0.2269 0.069 Uiso 1 1 calc R
C21 C 1.4874(6) 0.6456(2) 0.3008(2) 0.0336(13) Uani 1 1 d U
C22 C 0.6918(5) 0.2223(2) 0.0819(2) 0.0249(12) Uani 1 1 d U
C23 C 0.5648(5) 0.2193(2) 0.0537(2) 0.0296(12) Uani 1 1 d U
C24 C 0.4523(5) 0.2186(2) 0.0785(2) 0.0278(12) Uani 1 1 d U
H24 H 0.4568 0.2163 0.1123 0.033 Uiso 1 1 calc R
C25 C 0.3322(5) 0.2215(2) 0.0521(2) 0.0338(14) Uani 1 1 d U
C26 C 0.3249(5) 0.2248(3) 0.0023(2) 0.0361(14) Uani 1 1 d U
H26 H 0.2436 0.2269 -0.0147 0.043 Uiso 1 1 calc R
C27 C 0.4365(6) 0.2248(2) -0.0230(2) 0.0360(14) Uani 1 1 d U
C28 C 0.5589(5) 0.2244(2) 0.0038(2) 0.0346(14) Uani 1 1 d U
H28 H 0.6354 0.2275 -0.0122 0.041 Uiso 1 1 calc R
C29 C 0.2126(5) 0.2250(2) 0.0788(2) 0.0302(13) Uani 1 1 d U
C30 C 0.4309(6) 0.2294(3) -0.0757(2) 0.0387(15) Uani 1 1 d U
C31 C 0.3326(7) 0.2550(3) -0.1011(3) 0.062(2) Uani 1 1 d U
H31 H 0.2658 0.2692 -0.0844 0.075 Uiso 1 1 calc R
C32 C 0.3306(7) 0.2601(3) -0.1503(2) 0.0522(18) Uani 1 1 d U
H32 H 0.2599 0.2760 -0.1669 0.063 Uiso 1 1 calc R
C33 C 0.4293(6) 0.2424(3) -0.1755(2) 0.0479(17) Uani 1 1 d U
C34 C 0.5257(7) 0.2174(4) -0.1499(3) 0.070(2) Uani 1 1 d U
H34 H 0.5936 0.2043 -0.1668 0.084 Uiso 1 1 calc R
C35 C 0.5296(8) 0.2100(4) -0.1004(3) 0.070(2) Uani 1 1 d U
H35 H 0.5979 0.1923 -0.0843 0.084 Uiso 1 1 calc R
C36 C 0.4291(6) 0.2497(3) -0.2294(2) 0.0515(18) Uani 1 1 d U
C37 C 0.5846(6) 0.3606(3) 0.9476(2) 0.428(17) Uani 1 1 d RU
H37A H 0.6645 0.3769 0.9590 0.641 Uiso 1 1 calc R
H37B H 0.5559 0.3737 0.9161 0.641 Uiso 1 1 calc R
H37C H 0.5991 0.3248 0.9452 0.641 Uiso 1 1 calc R
C38 C 0.4745(6) 0.3633(3) 1.0371(2) 0.354(13) Uani 1 1 d RU
H38A H 0.5319 0.3364 1.0481 0.531 Uiso 1 1 calc R
H38B H 0.3865 0.3550 1.0440 0.531 Uiso 1 1 calc R
H38C H 0.5005 0.3939 1.0537 0.531 Uiso 1 1 calc R
N1 N 0.4818(6) 0.3704(3) 0.9828(2) 0.412(14) Uani 1 1 d RU
H1A H 0.4118 0.3533 0.9699 0.494 Uiso 1 1 calc R
H1B H 0.4621 0.4032 0.9781 0.494 Uiso 1 1 calc R
O1 O 0.9705(3) 0.26971(13) 0.15053(12) 0.0221(8) Uani 1 1 d U
O2 O 0.9476(5) 0.3297(2) 0.05093(19) 0.0612(14) Uani 1 1 d U
O3 O 0.9690(5) 0.3801(2) 0.1151(2) 0.0622(14) Uani 1 1 d U
O4 O 1.2562(4) 0.28814(17) 0.20118(17) 0.0433(11) Uani 1 1 d U
O5 O 1.1419(4) 0.36016(15) 0.20333(15) 0.0361(10) Uani 1 1 d U
O6 O 1.7114(4) 0.29980(17) 0.17835(17) 0.0467(12) Uani 1 1 d U
O7 O 1.8277(4) 0.36491(16) 0.20625(16) 0.0415(11) Uani 1 1 d U
O8 O 1.5874(5) 0.66140(17) 0.32335(18) 0.0512(12) Uani 1 1 d U
O9 O 1.3852(4) 0.67106(17) 0.29198(17) 0.0475(11) Uani 1 1 d U
O10 O 0.6955(3) 0.21220(14) 0.12588(13) 0.0271(8) Uani 1 1 d U
O11 O 0.7906(4) 0.23381(17) 0.05919(14) 0.0372(10) Uani 1 1 d U
O12 O 0.2217(4) 0.21736(17) 0.12337(14) 0.0355(10) Uani 1 1 d U
O13 O 0.1068(4) 0.23408(18) 0.05397(15) 0.0400(11) Uani 1 1 d U
O14 O 0.3300(4) 0.2674(2) -0.25177(16) 0.0546(13) Uani 1 1 d U
O15 O 0.5230(6) 0.2327(3) -0.2489(2) 0.088(2) Uani 1 1 d U
Zn1 Zn 1.12219(6) 0.23806(2) 0.18285(2) 0.02345(17) Uani 1 1 d U
Zn2 Zn 0.82782(6) 0.23343(2) 0.17772(2) 0.02204(17) Uani 1 1 d U
Zn3 Zn 0.95543(6) 0.26408(3) 0.08185(2) 0.02825(18) Uani 1 1 d U
Zn4 Zn 0.97311(6) 0.33657(2) 0.17495(2) 0.02902(18) Uani 1 1 d U

loop_
_atom_site_aniso_label
_atom_site_aniso_U_11
_atom_site_aniso_U_22
_atom_site_aniso_U_33
_atom_site_aniso_U_23
_atom_site_aniso_U_13
_atom_site_aniso_U_12
C1 0.045(4) 0.052(4) 0.070(4) 0.018(3) -0.002(3) -0.003(3)
C2 0.062(4) 0.055(4) 0.074(5) 0.021(4) 0.004(4) -0.008(4)
C3 0.123(7) 0.075(6) 0.082(5) 0.019(5) 0.001(5) -0.002(5)
C4 0.079(5) 0.064(4) 0.070(5) 0.025(4) 0.003(4) -0.004(4)
C5 0.083(5) 0.052(4) 0.063(4) 0.006(4) 0.005(4) -0.008(4)
C6 0.133(7) 0.075(5) 0.090(6) -0.005(5) 0.021(6) -0.007(5)
C7 0.031(3) 0.026(3) 0.044(3) -0.005(3) 0.005(3) -0.003(2)
C8 0.028(3) 0.031(3) 0.049(4) -0.004(3) 0.004(3) -0.001(2)
C9 0.032(3) 0.027(3) 0.053(4) -0.007(3) 0.005(3) 0.000(2)
C10 0.026(3) 0.038(3) 0.054(4) -0.006(3) 0.003(3) 0.000(2)
C11 0.027(3) 0.033(3) 0.061(4) -0.010(3) 0.006(3) -0.003(2)
C12 0.036(3) 0.035(3) 0.064(4) -0.012(3) 0.004(3) 0.002(3)
C13 0.032(3) 0.038(3) 0.068(4) -0.011(3) 0.006(3) 0.002(3)
C14 0.034(3) 0.027(3) 0.051(4) -0.006(3) 0.010(3) 0.006(2)
C15 0.037(3) 0.035(3) 0.066(4) -0.019(3) -0.001(3) -0.005(3)
C16 0.043(4) 0.044(4) 0.084(5) -0.018(4) -0.010(3) 0.009(3)
C17 0.041(3) 0.043(4) 0.076(5) -0.022(4) -0.004(3) 0.000(3)
C18 0.041(3) 0.029(3) 0.053(4) -0.009(3) -0.005(3) -0.001(3)
C19 0.049(4) 0.051(4) 0.078(5) -0.021(4) 0.002(3) 0.006(3)
C20 0.039(4) 0.047(4) 0.087(5) -0.028(4) -0.006(3) -0.003(3)
C21 0.036(3) 0.033(3) 0.031(3) -0.006(3) -0.001(2) -0.001(2)
C22 0.022(3) 0.027(3) 0.026(3) -0.003(2) 0.004(2) -0.001(2)
C23 0.024(3) 0.034(3) 0.030(3) -0.001(2) -0.004(2) 0.001(2)
C24 0.021(3) 0.040(3) 0.022(3) 0.001(2) 0.001(2) -0.001(2)
C25 0.022(3) 0.050(4) 0.029(3) 0.005(3) -0.003(2) -0.002(3)
C26 0.021(3) 0.060(4) 0.028(3) -0.001(3) 0.000(2) 0.002(3)
C27 0.038(3) 0.046(4) 0.024(3) 0.003(3) 0.004(2) 0.003(3)
C28 0.027(3) 0.052(4) 0.026(3) -0.001(3) 0.008(2) -0.002(3)
C29 0.029(3) 0.036(3) 0.026(3) 0.005(2) 0.004(2) 0.002(2)
C30 0.030(3) 0.061(4) 0.025(3) 0.004(3) 0.001(2) -0.003(3)
C31 0.057(4) 0.092(6) 0.039(4) 0.002(4) 0.008(3) 0.017(4)
C32 0.045(4) 0.079(5) 0.032(3) 0.000(3) -0.010(3) 0.015(3)
C33 0.041(3) 0.066(4) 0.037(3) 0.003(3) 0.006(3) 0.005(3)
C34 0.054(4) 0.104(6) 0.053(4) 0.010(4) 0.013(3) 0.025(4)
C35 0.059(4) 0.101(6) 0.049(4) 0.004(4) 0.007(3) 0.026(4)
C36 0.052(4) 0.063(5) 0.041(4) 0.003(3) 0.015(3) 0.015(3)
C37 0.40(2) 0.43(3) 0.45(2) 0.020(18) 0.046(17) -0.030(18)
C38 0.41(2) 0.26(2) 0.391(16) -0.006(17) -0.007(16) 0.019(17)
N1 0.419(16) 0.406(17) 0.411(15) 0.001(10) 0.028(10) 0.001(10)
O1 0.0241(18) 0.0246(19) 0.0173(18) 0.0052(15) -0.0008(14) -0.0005(14)
O2 0.068(3) 0.052(3) 0.063(3) 0.018(3) 0.005(3) 0.002(3)
O3 0.070(3) 0.050(3) 0.066(3) 0.016(3) 0.000(3) -0.003(2)
O4 0.032(2) 0.039(2) 0.059(3) -0.009(2) 0.0005(19) -0.0004(19)
O5 0.024(2) 0.034(2) 0.051(3) -0.010(2) 0.0031(17) 0.0020(17)
O6 0.030(2) 0.043(3) 0.067(3) -0.018(2) 0.004(2) 0.0022(19)
O7 0.026(2) 0.039(2) 0.060(3) -0.012(2) 0.0010(19) -0.0026(18)
O8 0.058(3) 0.032(2) 0.062(3) -0.007(2) -0.009(2) 0.000(2)
O9 0.045(3) 0.039(3) 0.058(3) -0.010(2) 0.000(2) 0.002(2)
O10 0.0243(19) 0.028(2) 0.029(2) -0.0020(16) -0.0019(15) -0.0028(16)
O11 0.027(2) 0.053(3) 0.031(2) 0.000(2) -0.0014(17) -0.0015(19)
O12 0.032(2) 0.048(3) 0.028(2) 0.0024(19) 0.0049(17) 0.0029(18)
O13 0.024(2) 0.066(3) 0.030(2) -0.002(2) -0.0011(17) 0.002(2)
O14 0.050(3) 0.079(4) 0.034(3) 0.000(2) 0.000(2) 0.006(2)
O15 0.093(4) 0.125(5) 0.048(3) 0.007(3) 0.014(3) 0.038(4)
Zn1 0.0219(3) 0.0221(3) 0.0261(3) 0.0030(3) 0.0000(2) -0.0012(2)
Zn2 0.0203(3) 0.0252(3) 0.0206(3) 0.0018(3) 0.0008(2) -0.0015(2)
Zn3 0.0232(3) 0.0354(4) 0.0263(4) 0.0045(3) 0.0027(3) 0.0001(3)
Zn4 0.0231(3) 0.0234(3) 0.0406(4) 0.0008(3) 0.0029(3) -0.0001(3)

loop_
_atom_type_symbol
_atom_type_description
_atom_type_scat_dispersion_real
_atom_type_scat_dispersion_imag
_atom_type_scat_source
C C 0.0033 0.0016 'International Tables Vol C Tables 4.2.6.8 and 6.1.1.4'
H H 0.0000 0.0000 'International Tables Vol C Tables 4.2.6.8 and 6.1.1.4'
N N 0.0061 0.0033 'International Tables Vol C Tables 4.2.6.8 and 6.1.1.4'
O O 0.0106 0.0060 'International Tables Vol C Tables 4.2.6.8 and 6.1.1.4'
Zn Zn 0.2839 1.4301 'International Tables Vol C Tables 4.2.6.8 and 6.1.1.4'

loop_
_geom_angle_atom_site_label_1
_geom_angle_atom_site_label_2
_geom_angle_atom_site_label_3
_geom_angle
_geom_angle_site_symmetry_1
_geom_angle_site_symmetry_3
O3 C1 O2 128.3(7) . .
O3 C1 C2 115.8(8) . .
O2 C1 C2 115.7(8) . .
C4 C2 C3 122.0(8) . .
C4 C2 C1 120.6(8) . .
C3 C2 C1 117.5(8) . .
C6 C3 C2 120.6(10) 3_765 .
C6 C3 H3 119.7 3_765 .
C2 C3 H3 119.7 . .
C2 C4 C5 119.8(9) . .
C2 C4 H4 120.1 . .
C5 C4 H4 120.1 . .
C5 C5 C6 123.3(10) 3_765 .
C5 C5 C4 118.3(10) 3_765 .
C6 C5 C4 118.3(8) . .
C3 C6 C5 116.0(10) 3_765 .
C3 C6 H6 122.0 3_765 .
C5 C6 H6 122.0 . .
O5 C7 O4 126.1(5) . .
O5 C7 C8 118.3(5) . .
O4 C7 C8 115.6(5) . .
C13 C8 C9 118.3(5) . .
C13 C8 C7 121.4(5) . .
C9 C8 C7 120.2(5) . .
C10 C9 C8 120.3(6) . .
C10 C9 H9 119.8 . .
C8 C9 H9 119.8 . .
C9 C10 C11 120.9(6) . .
C9 C10 C14 117.8(6) . .
C11 C10 C14 121.2(5) . .
C10 C11 C12 120.6(6) . .
C10 C11 H11 119.7 . .
C12 C11 H11 119.7 . .
C13 C12 C11 118.0(6) . .
C13 C12 C15 121.7(6) . .
C11 C12 C15 120.2(6) . .
C8 C13 C12 121.7(6) . .
C8 C13 H13 119.1 . .
C12 C13 H13 119.1 . .
O6 C14 O7 124.8(5) . .
O6 C14 C10 118.0(5) . .
O7 C14 C10 117.3(5) . .
C16 C15 C20 117.0(6) . .
C16 C15 C12 123.3(6) . .
C20 C15 C12 119.6(6) . .
C17 C16 C15 123.1(7) . .
C17 C16 H16 118.5 . .
C15 C16 H16 118.5 . .
C16 C17 C18 120.6(7) . .
C16 C17 H17 119.7 . .
C18 C17 H17 119.7 . .
C19 C18 C17 118.1(6) . .
C19 C18 C21 120.9(6) . .
C17 C18 C21 120.9(6) . .
C18 C19 C20 120.4(7) . .
C18 C19 H19 119.8 . .
C20 C19 H19 119.8 . .
C19 C20 C15 120.8(7) . .
C19 C20 H20 119.6 . .
C15 C20 H20 119.6 . .
O8 C21 O9 124.6(6) . .
O8 C21 C18 117.9(6) . .
O9 C21 C18 117.4(5) . .
O10 C22 O11 124.3(5) . .
O10 C22 C23 118.2(5) . .
O11 C22 C23 117.5(5) . .
C28 C23 C24 120.9(5) . .
C28 C23 C22 119.9(5) . .
C24 C23 C22 118.6(5) . .
C23 C24 C25 118.9(5) . .
C23 C24 H24 120.6 . .
C25 C24 H24 120.6 . .
C26 C25 C24 120.8(5) . .
C26 C25 C29 120.3(5) . .
C24 C25 C29 118.8(5) . .
C25 C26 C27 121.0(5) . .
C25 C26 H26 119.5 . .
C27 C26 H26 119.5 . .
C26 C27 C28 118.4(5) . .
C26 C27 C30 121.7(5) . .
C28 C27 C30 119.7(5) . .
C23 C28 C27 119.9(5) . .
C23 C28 H28 120.0 . .
C27 C28 H28 120.0 . .
O12 C29 O13 124.7(5) . .
O12 C29 C25 118.3(5) . .
O13 C29 C25 117.0(5) . .
C35 C30 C31 118.7(6) . .
C35 C30 C27 119.2(6) . .
C31 C30 C27 121.9(6) . .
C32 C31 C30 121.2(7) . .
C32 C31 H31 119.4 . .
C30 C31 H31 119.4 . .
C33 C32 C31 121.1(7) . .
C33 C32 H32 119.4 . .
C31 C32 H32 119.4 . .
C32 C33 C34 116.8(7) . .
C32 C33 C36 120.9(6) . .
C34 C33 C36 122.2(6) . .
C33 C34 C35 123.9(7) . .
C33 C34 H34 118.0 . .
C35 C34 H34 118.0 . .
C30 C35 C34 118.1(7) . .
C30 C35 H35 121.0 . .
C34 C35 H35 121.0 . .
O15 C36 O14 124.3(7) . .
O15 C36 C33 116.1(6) . .
O14 C36 C33 119.1(6) . .
N1 C37 H37A 109.5 . .
N1 C37 H37B 109.5 . .
H37A C37 H37B 109.5 . .
N1 C37 H37C 109.5 . .
H37A C37 H37C 109.5 . .
H37B C37 H37C 109.5 . .
N1 C38 H38A 109.5 . .
N1 C38 H38B 109.5 . .
H38A C38 H38B 109.5 . .
N1 C38 H38C 109.5 . .
H38A C38 H38C 109.5 . .
H38B C38 H38C 109.5 . .
C37 N1 C38 134.4 . .
C37 N1 H1A 103.6 . .
C38 N1 H1A 103.6 . .
C37 N1 H1B 103.6 . .
C38 N1 H1B 103.6 . .
H1A N1 H1B 105.3 . .
Zn3 O1 Zn4 115.25(17) . .
Zn3 O1 Zn1 115.76(18) . .
Zn4 O1 Zn1 104.53(16) . .
Zn3 O1 Zn2 109.48(17) . .
Zn4 O1 Zn2 108.56(17) . .
Zn1 O1 Zn2 102.29(16) . .
C1 O2 Zn3 126.3(5) . .
C1 O3 Zn4 133.6(5) . .
C7 O4 Zn1 129.4(4) . .
C7 O5 Zn4 126.3(4) . .
C14 O6 Zn2 135.6(4) . 1_655
C14 O7 Zn4 114.2(4) . 1_655
C21 O8 Zn2 129.2(4) . 2_755
C21 O9 Zn1 118.8(4) . 2_755
C22 O10 Zn2 128.0(3) . .
C22 O11 Zn3 130.7(4) . .
C29 O12 Zn1 137.2(4) . 1_455
C29 O13 Zn3 122.8(4) . 1_455
C36 O14 Zn2 116.4(4) . 4_565
C36 O15 Zn1 129.3(5) . 4_565
O9 Zn1 O1 121.34(17) 2_745 .
O9 Zn1 O4 125.7(2) 2_745 .
O1 Zn1 O4 110.83(17) . .
O9 Zn1 O12 94.32(19) 2_745 1_655
O1 Zn1 O12 100.17(15) . 1_655
O4 Zn1 O12 90.44(17) . 1_655
O9 Zn1 O15 89.2(2) 2_745 4_666
O1 Zn1 O15 81.1(2) . 4_666
O4 Zn1 O15 84.5(2) . 4_666
O12 Zn1 O15 174.92(19) 1_655 4_666
O9 Zn1 Zn2 85.11(13) 2_745 .
O1 Zn1 Zn2 39.00(10) . .
O4 Zn1 Zn2 136.48(12) . .
O12 Zn1 Zn2 120.02(11) 1_655 .
O15 Zn1 Zn2 63.92(15) 4_666 .
O9 Zn1 Zn4 142.72(13) 2_745 .
O1 Zn1 Zn4 37.30(11) . .
O4 Zn1 Zn4 77.07(13) . .
O12 Zn1 Zn4 116.58(12) 1_655 .
O15 Zn1 Zn4 61.64(18) 4_666 .
Zn2 Zn1 Zn4 62.08(2) . .
O14 Zn2 O1 115.70(18) 4_666 .
O14 Zn2 O10 132.63(17) 4_666 .
O1 Zn2 O10 111.11(15) . .
O14 Zn2 O8 91.5(2) 4_666 2_745
O1 Zn2 O8 96.90(17) . 2_745
O10 Zn2 O8 89.79(17) . 2_745
O14 Zn2 O6 88.3(2) 4_666 1_455
O1 Zn2 O6 91.90(16) . 1_455
O10 Zn2 O6 83.26(16) . 1_455
O8 Zn2 O6 170.32(17) 2_745 1_455
O14 Zn2 Zn1 90.59(14) 4_666 .
O1 Zn2 Zn1 38.71(10) . .
O10 Zn2 Zn1 132.82(11) . .
O8 Zn2 Zn1 67.83(13) 2_745 .
O6 Zn2 Zn1 121.84(12) 1_455 .
O14 Zn2 Zn4 93.56(16) 4_666 .
O1 Zn2 Zn4 35.19(10) . .
O10 Zn2 Zn4 122.44(11) . .
O8 Zn2 Zn4 126.69(13) 2_745 .
O6 Zn2 Zn4 62.97(11) 1_455 .
Zn1 Zn2 Zn4 59.09(2) . .
O1 Zn3 O11 111.38(16) . .
O1 Zn3 O2 111.5(2) . .
O11 Zn3 O2 102.8(2) . .
O1 Zn3 O13 114.37(16) . 1_655
O11 Zn3 O13 114.00(18) . 1_655
O2 Zn3 O13 101.7(2) . 1_655
O1 Zn4 O7 122.05(16) . 1_455
O1 Zn4 O5 115.58(16) . .
O7 Zn4 O5 112.91(17) 1_455 .
O1 Zn4 O3 104.26(19) . .
O7 Zn4 O3 99.8(2) 1_455 .
O5 Zn4 O3 96.5(2) . .
O1 Zn4 Zn1 38.17(10) . .
O7 Zn4 Zn1 135.03(14) 1_455 .
O5 Zn4 Zn1 79.44(12) . .
O3 Zn4 Zn1 122.42(16) . .
O1 Zn4 Zn2 36.25(10) . .
O7 Zn4 Zn2 86.79(13) 1_455 .
O5 Zn4 Zn2 133.10(13) . .
O3 Zn4 Zn2 122.66(16) . .
Zn1 Zn4 Zn2 58.84(2) . .

loop_
_geom_bond_atom_site_label_1
_geom_bond_atom_site_label_2
_geom_bond_distance
_geom_bond_site_symmetry_2
C1 O3 1.234(9) .
C1 O2 1.248(9) .
C1 C2 1.548(10) .
C2 C4 1.319(12) .
C2 C3 1.415(12) .
C3 C6 1.390(13) 3_765
C3 H3 0.9400 .
C4 C5 1.452(11) .
C4 H4 0.9400 .
C5 C5 1.340(16) 3_765
C5 C6 1.442(13) .
C6 C3 1.390(13) 3_765
C6 H6 0.9400 .
C7 O5 1.250(7) .
C7 O4 1.290(7) .
C7 C8 1.470(8) .
C8 C13 1.383(9) .
C8 C9 1.407(8) .
C9 C10 1.364(8) .
C9 H9 0.9400 .
C10 C11 1.374(8) .
C10 C14 1.522(8) .
C11 C12 1.396(8) .
C11 H11 0.9400 .
C12 C13 1.396(9) .
C12 C15 1.486(9) .
C13 H13 0.9400 .
C14 O6 1.236(7) .
C14 O7 1.278(7) .
C15 C16 1.367(9) .
C15 C20 1.420(9) .
C16 C17 1.366(9) .
C16 H16 0.9400 .
C17 C18 1.410(9) .
C17 H17 0.9400 .
C18 C19 1.387(9) .
C18 C21 1.475(8) .
C19 C20 1.399(10) .
C19 H19 0.9400 .
C20 H20 0.9400 .
C21 O8 1.248(7) .
C21 O9 1.269(7) .
C22 O10 1.249(6) .
C22 O11 1.277(6) .
C22 C23 1.489(7) .
C23 C28 1.389(8) .
C23 C24 1.395(7) .
C24 C25 1.403(7) .
C24 H24 0.9400 .
C25 C26 1.384(8) .
C25 C29 1.491(8) .
C26 C27 1.393(8) .
C26 H26 0.9400 .
C27 C28 1.426(8) .
C27 C30 1.469(8) .
C28 H28 0.9400 .
C29 O12 1.253(7) .
C29 O13 1.278(7) .
C30 C35 1.373(9) .
C30 C31 1.381(9) .
C31 C32 1.374(10) .
C31 H31 0.9400 .
C32 C33 1.364(9) .
C32 H32 0.9400 .
C33 C34 1.362(10) .
C33 C36 1.510(9) .
C34 C35 1.388(11) .
C34 H34 0.9400 .
C35 H35 0.9400 .
C36 O15 1.233(8) .
C36 O14 1.257(8) .
C37 N1 1.5178 .
C37 H37A 0.9700 .
C37 H37B 0.9700 .
C37 H37C 0.9700 .
C38 N1 1.5286 .
C38 H38A 0.9700 .
C38 H38B 0.9700 .
C38 H38C 0.9700 .
N1 H1A 0.9100 .
N1 H1B 0.9100 .
O1 Zn3 1.911(3) .
O1 Zn4 1.912(4) .
O1 Zn1 1.950(3) .
O1 Zn2 1.962(3) .
O2 Zn3 1.955(5) .
O3 Zn4 2.028(5) .
O4 Zn1 1.971(4) .
O5 Zn4 1.973(4) .
O6 Zn2 2.147(4) 1_655
O7 Zn4 1.945(4) 1_655
O8 Zn2 2.119(5) 2_755
O9 Zn1 1.927(4) 2_755
O10 Zn2 2.003(4) .
O11 Zn3 1.955(4) .
O12 Zn1 2.082(4) 1_455
O13 Zn3 1.967(4) 1_455
O14 Zn2 1.959(5) 4_565
O15 Zn1 2.353(6) 4_565
Zn1 O9 1.927(4) 2_745
Zn1 O12 2.082(4) 1_655
Zn1 O15 2.353(6) 4_666
Zn1 Zn2 3.0468(10) .
Zn1 Zn4 3.0548(10) .
Zn2 O14 1.959(5) 4_666
Zn2 O8 2.119(5) 2_745
Zn2 O6 2.147(4) 1_455
Zn2 Zn4 3.1462(10) .
Zn3 O13 1.967(4) 1_655
Zn4 O7 1.945(4) 1_455

loop_
_geom_torsion_atom_site_label_1
_geom_torsion_atom_site_label_2
_geom_torsion_atom_site_label_3
_geom_torsion_atom_site_label_4
_geom_torsion
_geom_torsion_site_symmetry_1
_geom_torsion_site_symmetry_4
O3 C1 C2 C4 5.5(11) . .
O2 C1 C2 C4 -177.6(8) . .
O3 C1 C2 C3 -175.8(8) . .
O2 C1 C2 C3 1.1(11) . .
C4 C2 C3 C6 2.3(15) . 3_765
C1 C2 C3 C6 -176.4(9) . 3_765
C3 C2 C4 C5 -3.2(14) . .
C1 C2 C4 C5 175.5(7) . .
C2 C4 C5 C5 3.2(16) . 3_765
C2 C4 C5 C6 -179.0(9) . .
C5 C5 C6 C3 -1.5(18) 3_765 3_765
C4 C5 C6 C3 -179.1(9) . 3_765
O5 C7 C8 C13 14.9(10) . .
O4 C7 C8 C13 -167.1(6) . .
O5 C7 C8 C9 -163.5(6) . .
O4 C7 C8 C9 14.5(9) . .
C13 C8 C9 C10 -1.6(10) . .
C7 C8 C9 C10 176.9(6) . .
C8 C9 C10 C11 1.7(10) . .
C8 C9 C10 C14 -174.0(6) . .
C9 C10 C11 C12 -0.1(11) . .
C14 C10 C11 C12 175.4(6) . .
C10 C11 C12 C13 -1.4(11) . .
C10 C11 C12 C15 179.4(7) . .
C9 C8 C13 C12 0.0(11) . .
C7 C8 C13 C12 -178.4(7) . .
C11 C12 C13 C8 1.4(11) . .
C15 C12 C13 C8 -179.4(7) . .
C9 C10 C14 O6 5.1(10) . .
C11 C10 C14 O6 -170.5(7) . .
C9 C10 C14 O7 -176.0(6) . .
C11 C10 C14 O7 8.4(10) . .
C13 C12 C15 C16 153.1(8) . .
C11 C12 C15 C16 -27.7(11) . .
C13 C12 C15 C20 -28.5(11) . .
C11 C12 C15 C20 150.7(7) . .
C20 C15 C16 C17 1.4(12) . .
C12 C15 C16 C17 179.8(8) . .
C15 C16 C17 C18 -0.9(13) . .
C16 C17 C18 C19 -0.9(12) . .
C16 C17 C18 C21 -177.5(7) . .
C17 C18 C19 C20 2.0(12) . .
C21 C18 C19 C20 178.7(7) . .
C18 C19 C20 C15 -1.5(13) . .
C16 C15 C20 C19 -0.2(12) . .
C12 C15 C20 C19 -178.7(7) . .
C19 C18 C21 O8 -177.6(7) . .
C17 C18 C21 O8 -1.1(10) . .
C19 C18 C21 O9 5.8(10) . .
C17 C18 C21 O9 -177.6(6) . .
O10 C22 C23 C28 -172.3(5) . .
O11 C22 C23 C28 5.7(8) . .
O10 C22 C23 C24 16.9(8) . .
O11 C22 C23 C24 -165.1(5) . .
C28 C23 C24 C25 2.1(9) . .
C22 C23 C24 C25 172.8(5) . .
C23 C24 C25 C26 0.3(9) . .
C23 C24 C25 C29 -175.1(5) . .
C24 C25 C26 C27 0.5(10) . .
C29 C25 C26 C27 175.8(6) . .
C25 C26 C27 C28 -3.6(10) . .
C25 C26 C27 C30 -178.6(6) . .
C24 C23 C28 C27 -5.2(9) . .
C22 C23 C28 C27 -175.8(6) . .
C26 C27 C28 C23 5.9(10) . .
C30 C27 C28 C23 -179.0(6) . .
C26 C25 C29 O12 173.6(6) . .
C24 C25 C29 O12 -11.0(9) . .
C26 C25 C29 O13 -4.2(9) . .
C24 C25 C29 O13 171.2(6) . .
C26 C27 C30 C35 -154.2(7) . .
C28 C27 C30 C35 30.9(10) . .
C26 C27 C30 C31 29.5(10) . .
C28 C27 C30 C31 -145.5(7) . .
C35 C30 C31 C32 1.8(13) . .
C27 C30 C31 C32 178.2(7) . .
C30 C31 C32 C33 -3.7(13) . .
C31 C32 C33 C34 3.4(12) . .
C31 C32 C33 C36 -177.7(7) . .
C32 C33 C34 C35 -1.4(14) . .
C36 C33 C34 C35 179.7(8) . .
C31 C30 C35 C34 0.2(13) . .
C27 C30 C35 C34 -176.3(8) . .
C33 C34 C35 C30 -0.4(15) . .
C32 C33 C36 O15 179.5(8) . .
C34 C33 C36 O15 -1.6(12) . .
C32 C33 C36 O14 -7.9(11) . .
C34 C33 C36 O14 171.0(8) . .
O3 C1 O2 Zn3 -11.4(12) . .
C2 C1 O2 Zn3 172.2(5) . .
O2 C1 O3 Zn4 6.9(13) . .
C2 C1 O3 Zn4 -176.7(5) . .
O5 C7 O4 Zn1 4.4(10) . .
C8 C7 O4 Zn1 -173.4(4) . .
O4 C7 O5 Zn4 -15.6(9) . .
C8 C7 O5 Zn4 162.2(4) . .
O7 C14 O6 Zn2 34.5(11) . 1_655
C10 C14 O6 Zn2 -146.6(5) . 1_655
O6 C14 O7 Zn4 10.9(9) . 1_655
C10 C14 O7 Zn4 -168.0(4) . 1_655
O9 C21 O8 Zn2 -36.9(9) . 2_755
C18 C21 O8 Zn2 146.9(5) . 2_755
O8 C21 O9 Zn1 -3.1(9) . 2_755
C18 C21 O9 Zn1 173.2(4) . 2_755
O11 C22 O10 Zn2 24.4(8) . .
C23 C22 O10 Zn2 -157.7(4) . .
O10 C22 O11 Zn3 -26.3(8) . .
C23 C22 O11 Zn3 155.8(4) . .
O13 C29 O12 Zn1 -28.2(10) . 1_455
C25 C29 O12 Zn1 154.1(4) . 1_455
O12 C29 O13 Zn3 25.6(9) . 1_455
C25 C29 O13 Zn3 -156.7(4) . 1_455
O15 C36 O14 Zn2 0.7(10) . 4_565
C33 C36 O14 Zn2 -171.3(5) . 4_565
O14 C36 O15 Zn1 39.2(12) . 4_565
C33 C36 O15 Zn1 -148.6(5) . 4_565
Zn3 O1 Zn1 O9 -94.5(2) . 2_745
Zn4 O1 Zn1 O9 137.6(2) . 2_745
Zn2 O1 Zn1 O9 24.4(3) . 2_745
Zn3 O1 Zn1 O4 101.3(2) . .
Zn4 O1 Zn1 O4 -26.6(2) . .
Zn2 O1 Zn1 O4 -139.72(18) . .
Zn3 O1 Zn1 O12 6.9(2) . 1_655
Zn4 O1 Zn1 O12 -120.97(17) . 1_655
Zn2 O1 Zn1 O12 125.88(17) . 1_655
Zn3 O1 Zn1 O15 -178.1(2) . 4_666
Zn4 O1 Zn1 O15 54.0(2) . 4_666
Zn2 O1 Zn1 O15 -59.1(2) . 4_666
Zn3 O1 Zn1 Zn2 -119.0(3) . .
Zn4 O1 Zn1 Zn2 113.1(2) . .
Zn3 O1 Zn1 Zn4 127.9(3) . .
Zn2 O1 Zn1 Zn4 -113.1(2) . .
C7 O4 Zn1 O9 -143.2(5) . 2_745
C7 O4 Zn1 O1 20.1(6) . .
C7 O4 Zn1 O12 121.2(6) . 1_655
C7 O4 Zn1 O15 -58.2(6) . 4_666
C7 O4 Zn1 Zn2 -16.1(7) . .
C7 O4 Zn1 Zn4 4.0(5) . .
Zn3 O1 Zn2 O14 177.7(2) . 4_666
Zn4 O1 Zn2 O14 -55.7(2) . 4_666
Zn1 O1 Zn2 O14 54.4(2) . 4_666
Zn3 O1 Zn2 O10 -9.8(2) . .
Zn4 O1 Zn2 O10 116.77(17) . .
Zn1 O1 Zn2 O10 -133.10(16) . .
Zn3 O1 Zn2 O8 82.6(2) . 2_745
Zn4 O1 Zn2 O8 -150.78(19) . 2_745
Zn1 O1 Zn2 O8 -40.66(19) . 2_745
Zn3 O1 Zn2 O6 -93.33(19) . 1_455
Zn4 O1 Zn2 O6 33.26(19) . 1_455
Zn1 O1 Zn2 O6 143.39(18) . 1_455
Zn3 O1 Zn2 Zn1 123.3(2) . .
Zn4 O1 Zn2 Zn1 -110.1(2) . .
Zn3 O1 Zn2 Zn4 -126.6(3) . .
Zn1 O1 Zn2 Zn4 110.1(2) . .
C22 O10 Zn2 O14 165.6(4) . 4_666
C22 O10 Zn2 O1 -5.2(5) . .
C22 O10 Zn2 O8 -102.5(5) . 2_745
C22 O10 Zn2 O6 84.2(5) . 1_455
C22 O10 Zn2 Zn1 -43.7(5) . .
C22 O10 Zn2 Zn4 32.3(5) . .
O9 Zn1 Zn2 O14 67.9(2) 2_745 4_666
O1 Zn1 Zn2 O14 -132.9(2) . 4_666
O4 Zn1 Zn2 O14 -71.6(3) . 4_666
O12 Zn1 Zn2 O14 160.0(2) 1_655 4_666
O15 Zn1 Zn2 O14 -23.6(3) 4_666 4_666
Zn4 Zn1 Zn2 O14 -93.79(16) . 4_666
O9 Zn1 Zn2 O1 -159.3(2) 2_745 .
O4 Zn1 Zn2 O1 61.3(3) . .
O12 Zn1 Zn2 O1 -67.1(2) 1_655 .
O15 Zn1 Zn2 O1 109.3(3) 4_666 .
Zn4 Zn1 Zn2 O1 39.10(17) . .
O9 Zn1 Zn2 O10 -91.0(2) 2_745 .
O1 Zn1 Zn2 O10 68.2(2) . .
O4 Zn1 Zn2 O10 129.5(3) . .
O12 Zn1 Zn2 O10 1.1(2) 1_655 .
O15 Zn1 Zn2 O10 177.5(2) 4_666 .
Zn4 Zn1 Zn2 O10 107.31(15) . .
O9 Zn1 Zn2 O8 -23.5(2) 2_745 2_745
O1 Zn1 Zn2 O8 135.7(2) . 2_745
O4 Zn1 Zn2 O8 -163.0(3) . 2_745
O12 Zn1 Zn2 O8 68.6(2) 1_655 2_745
O15 Zn1 Zn2 O8 -115.0(2) 4_666 2_745
Zn4 Zn1 Zn2 O8 174.80(15) . 2_745
O9 Zn1 Zn2 O6 156.2(2) 2_745 1_455
O1 Zn1 Zn2 O6 -44.6(2) . 1_455
O4 Zn1 Zn2 O6 16.8(3) . 1_455
O12 Zn1 Zn2 O6 -111.6(2) 1_655 1_455
O15 Zn1 Zn2 O6 64.7(2) 4_666 1_455
Zn4 Zn1 Zn2 O6 -5.47(15) . 1_455
O9 Zn1 Zn2 Zn4 161.65(15) 2_745 .
O1 Zn1 Zn2 Zn4 -39.10(17) . .
O4 Zn1 Zn2 Zn4 22.2(2) . .
O12 Zn1 Zn2 Zn4 -106.18(14) 1_655 .
O15 Zn1 Zn2 Zn4 70.18(19) 4_666 .
Zn4 O1 Zn3 O11 -113.6(2) . .
Zn1 O1 Zn3 O11 124.0(2) . .
Zn2 O1 Zn3 O11 9.1(2) . .
Zn4 O1 Zn3 O2 0.6(3) . .
Zn1 O1 Zn3 O2 -121.8(2) . .
Zn2 O1 Zn3 O2 123.3(2) . .
Zn4 O1 Zn3 O13 115.4(2) . 1_655
Zn1 O1 Zn3 O13 -7.0(3) . 1_655
Zn2 O1 Zn3 O13 -121.9(2) . 1_655
C22 O11 Zn3 O1 7.3(5) . .
C22 O11 Zn3 O2 -112.2(5) . .
C22 O11 Zn3 O13 138.6(5) . 1_655
C1 O2 Zn3 O1 7.2(7) . .
C1 O2 Zn3 O11 126.6(6) . .
C1 O2 Zn3 O13 -115.2(6) . 1_655
Zn3 O1 Zn4 O7 108.1(2) . 1_455
Zn1 O1 Zn4 O7 -123.7(2) . 1_455
Zn2 O1 Zn4 O7 -15.1(3) . 1_455
Zn3 O1 Zn4 O5 -107.9(2) . .
Zn1 O1 Zn4 O5 20.3(2) . .
Zn2 O1 Zn4 O5 128.93(18) . .
Zn3 O1 Zn4 O3 -3.3(2) . .
Zn1 O1 Zn4 O3 124.88(19) . .
Zn2 O1 Zn4 O3 -126.5(2) . .
Zn3 O1 Zn4 Zn1 -128.2(3) . .
Zn2 O1 Zn4 Zn1 108.6(2) . .
Zn3 O1 Zn4 Zn2 123.2(3) . .
Zn1 O1 Zn4 Zn2 -108.6(2) . .
C7 O5 Zn4 O1 0.5(5) . .
C7 O5 Zn4 O7 147.7(5) . 1_455
C7 O5 Zn4 O3 -108.8(5) . .
C7 O5 Zn4 Zn1 13.1(5) . .
C7 O5 Zn4 Zn2 39.5(6) . .
C1 O3 Zn4 O1 1.3(7) . .
C1 O3 Zn4 O7 -125.6(7) . 1_455
C1 O3 Zn4 O5 119.8(7) . .
C1 O3 Zn4 Zn1 38.2(7) . .
C1 O3 Zn4 Zn2 -33.1(7) . .
O9 Zn1 Zn4 O1 -72.1(3) 2_745 .
O4 Zn1 Zn4 O1 154.6(2) . .
O12 Zn1 Zn4 O1 70.7(2) 1_655 .
O15 Zn1 Zn4 O1 -114.7(2) 4_666 .
Zn2 Zn1 Zn4 O1 -40.92(16) . .
O9 Zn1 Zn4 O7 14.5(3) 2_745 1_455
O1 Zn1 Zn4 O7 86.6(2) . 1_455
O4 Zn1 Zn4 O7 -118.8(2) . 1_455
O12 Zn1 Zn4 O7 157.3(2) 1_655 1_455
O15 Zn1 Zn4 O7 -28.0(2) 4_666 1_455
Zn2 Zn1 Zn4 O7 45.73(18) . 1_455
O9 Zn1 Zn4 O5 126.5(3) 2_745 .
O1 Zn1 Zn4 O5 -161.4(2) . .
O4 Zn1 Zn4 O5 -6.82(18) . .
O12 Zn1 Zn4 O5 -90.73(18) 1_655 .
O15 Zn1 Zn4 O5 83.9(2) 4_666 .
Zn2 Zn1 Zn4 O5 157.67(13) . .
O9 Zn1 Zn4 O3 -142.5(3) 2_745 .
O1 Zn1 Zn4 O3 -70.4(2) . .
O4 Zn1 Zn4 O3 84.2(2) . .
O12 Zn1 Zn4 O3 0.3(2) 1_655 .
O15 Zn1 Zn4 O3 174.9(2) 4_666 .
Zn2 Zn1 Zn4 O3 -111.28(18) . .
O9 Zn1 Zn4 Zn2 -31.2(2) 2_745 .
O1 Zn1 Zn4 Zn2 40.92(16) . .
O4 Zn1 Zn4 Zn2 -164.49(14) . .
O12 Zn1 Zn4 Zn2 111.59(13) 1_655 .
O15 Zn1 Zn4 Zn2 -73.78(17) 4_666 .
O14 Zn2 Zn4 O1 131.7(2) 4_666 .
O10 Zn2 Zn4 O1 -80.7(2) . .
O8 Zn2 Zn4 O1 37.2(2) 2_745 .
O6 Zn2 Zn4 O1 -142.0(2) 1_455 .
Zn1 Zn2 Zn4 O1 43.19(17) . .
O14 Zn2 Zn4 O7 -61.0(2) 4_666 1_455
O1 Zn2 Zn4 O7 167.3(2) . 1_455
O10 Zn2 Zn4 O7 86.53(18) . 1_455
O8 Zn2 Zn4 O7 -155.6(2) 2_745 1_455
O6 Zn2 Zn4 O7 25.2(2) 1_455 1_455
Zn1 Zn2 Zn4 O7 -149.55(14) . 1_455
O14 Zn2 Zn4 O5 57.8(2) 4_666 .
O1 Zn2 Zn4 O5 -74.0(2) . .
O10 Zn2 Zn4 O5 -154.7(2) . .
O8 Zn2 Zn4 O5 -36.8(2) 2_745 .
O6 Zn2 Zn4 O5 144.0(2) 1_455 .
Zn1 Zn2 Zn4 O5 -30.76(16) . .
O14 Zn2 Zn4 O3 -160.6(2) 4_666 .
O1 Zn2 Zn4 O3 67.7(2) . .
O10 Zn2 Zn4 O3 -13.0(2) . .
O8 Zn2 Zn4 O3 104.9(2) 2_745 .
O6 Zn2 Zn4 O3 -74.3(2) 1_455 .
Zn1 Zn2 Zn4 O3 110.89(18) . .
O14 Zn2 Zn4 Zn1 88.56(15) 4_666 .
O1 Zn2 Zn4 Zn1 -43.19(17) . .
O10 Zn2 Zn4 Zn1 -123.92(13) . .
O8 Zn2 Zn4 Zn1 -6.01(17) 2_745 .
O6 Zn2 Zn4 Zn1 174.79(15) 1_455 .

loop_
_platon_squeeze_void_nr
_platon_squeeze_void_average_x
_platon_squeeze_void_average_y
_platon_squeeze_void_average_z
_platon_squeeze_void_volume
_platon_squeeze_void_count_electrons
_platon_squeeze_void_content
1 -0.007 -0.009 -0.002 4744 2464 ' '
